data_1544803
loop_
_publ_author_name
'Swarnakar, Anindya K.'
'Hering-Junghans, Christian'
'Ferguson, Michael J.'
'McDonald, Robert'
'Rivard, Eric'

_publ_section_title
;
 Reactivity of a coordinated inorganic acetylene unit, HBNH, and the
 azidoborane cation [HB(N3)]().
;
_journal_issue 3
_journal_name_full 'Chemical science'
_journal_page_first 2337
_journal_page_last 2343
_journal_paper_doi 10.1039/c6sc04893e
_journal_volume 8
_journal_year 2017
_chemical_formula_sum 'C46 H51 B2 F18 N5'
_chemical_formula_weight 1037.53
_space_group_crystal_system monoclinic
_space_group_IT_number 15
_space_group_name_Hall '-C 2yc'
_space_group_name_H-M_alt 'C 1 2/c 1'
_symmetry_space_group_name_Hall '-C 2yc'
_symmetry_space_group_name_H-M 'C 1 2/c 1'
_atom_sites_solution_hydrogens mixed
_audit_creation_method SHELXL-2014/7
_audit_update_record
;
2016-11-01 deposited with the CCDC.
2016-12-19 downloaded from the CCDC.
;
_cell_angle_alpha 90
_cell_angle_beta 94.5442(15)
_cell_angle_gamma 90
_cell_formula_units_Z 8
_cell_length_a 12.9360(4)
_cell_length_b 18.7832(6)
_cell_length_c 41.0326(12)
_cell_measurement_reflns_used 9992
_cell_measurement_temperature 173(2)
_cell_measurement_theta_max 72.14
_cell_measurement_theta_min 4.23
_cell_volume 9938.7(5)
_computing_cell_refinement 'Bruker SAINT'
_computing_data_collection 'Bruker APEX2'
_computing_data_reduction 'Bruker SAINT'
_computing_molecular_graphics 'Bruker SHELXTL'
_computing_publication_material 'Bruker SHELXTL'
_computing_structure_refinement 'SHELXL-2014/7 (Sheldrick, 2014)'
_computing_structure_solution 'SHELXT-2014 (Sheldrick 2015)'
_diffrn_ambient_temperature 173(2)
_diffrn_measured_fraction_theta_full 1.000
_diffrn_measured_fraction_theta_max 0.999
_diffrn_measurement_device_type 'Bruker APEX-II CCD'
_diffrn_measurement_method '\f and \w scans'
_diffrn_radiation_type CuK\a
_diffrn_radiation_wavelength 1.54178
_diffrn_reflns_av_R_equivalents 0.0327
_diffrn_reflns_av_unetI/netI 0.0412
_diffrn_reflns_Laue_measured_fraction_full 1.000
_diffrn_reflns_Laue_measured_fraction_max 0.999
_diffrn_reflns_limit_h_max 15
_diffrn_reflns_limit_h_min -15
_diffrn_reflns_limit_k_max 22
_diffrn_reflns_limit_k_min -23
_diffrn_reflns_limit_l_max 50
_diffrn_reflns_limit_l_min -50
_diffrn_reflns_number 34208
_diffrn_reflns_point_group_measured_fraction_full 1.000
_diffrn_reflns_point_group_measured_fraction_max 0.999
_diffrn_reflns_theta_full 67.679
_diffrn_reflns_theta_max 72.384
_diffrn_reflns_theta_min 4.158
_exptl_absorpt_coefficient_mu 1.133
_exptl_absorpt_correction_T_max 0.9085
_exptl_absorpt_correction_T_min 0.7916
_exptl_absorpt_correction_type numerical
_exptl_absorpt_process_details 'SADABS 2014/5'
_exptl_crystal_colour colourless
_exptl_crystal_density_diffrn 1.387
_exptl_crystal_description fragment
_exptl_crystal_F_000 4272
_exptl_crystal_size_max 0.210
_exptl_crystal_size_mid 0.197
_exptl_crystal_size_min 0.126
_refine_diff_density_max 0.509
_refine_diff_density_min -0.422
_refine_diff_density_rms 0.043
_refine_ls_extinction_coef 0.000110(17)
_refine_ls_extinction_expression Fc^*^=kFc[1+0.001xFc^2^\l^3^/sin(2\q)]^-1/4^
_refine_ls_extinction_method 'SHELXL-2014/7 (Sheldrick 2014'
_refine_ls_goodness_of_fit_ref 1.037
_refine_ls_hydrogen_treatment mixed
_refine_ls_matrix_type full
_refine_ls_number_parameters 741
_refine_ls_number_reflns 9814
_refine_ls_number_restraints 108
_refine_ls_restrained_S_all 1.095
_refine_ls_R_factor_all 0.0613
_refine_ls_R_factor_gt 0.0543
_refine_ls_shift/su_max 0.005
_refine_ls_shift/su_mean 0.000
_refine_ls_structure_factor_coef Fsqd
_refine_ls_weighting_details 'w=1/[\s^2^(Fo^2^)+(0.0543P)^2^+11.5528P] where P=(Fo^2^+2Fc^2^)/3'
_refine_ls_weighting_scheme calc
_refine_ls_wR_factor_gt 0.1390
_refine_ls_wR_factor_ref 0.1447
_reflns_Friedel_coverage 0.000
_reflns_number_gt 8438
_reflns_number_total 9814
_reflns_threshold_expression 'I > 2\s(I)'
_cod_data_source_file c6sc04893e2.cif
_cod_data_source_block riv1652_ImMe2iPr2_2BHNHBArF3_cmpd_6
_cod_depositor_comments
;Adding full bibliography for 1544802--1544808.cif.

 Adding full bibliography for 1544802--1544808.cif.
;
_cod_database_code 1544803
_shelx_shelxl_version_number 2014/7
_shelx_space_group_comment
; 
The symmetry employed for this shelxl refinement is uniquely defined 
by the following loop, which should always be used as a source of 
symmetry information in preference to the above space-group names. 
They are only intended as comments. 
;
_shelx_estimated_absorpt_t_min 0.797
_shelx_estimated_absorpt_t_max 0.870

loop_
_space_group_symop_operation_xyz
'x, y, z'
'-x, y, -z+1/2'
'x+1/2, y+1/2, z'
'-x+1/2, y+1/2, -z+1/2'
'-x, -y, -z'
'x, -y, z-1/2'
'-x+1/2, -y+1/2, -z'
'x+1/2, -y+1/2, z-1/2'

loop_
_atom_site_label
_atom_site_type_symbol
_atom_site_fract_x
_atom_site_fract_y
_atom_site_fract_z
_atom_site_U_iso_or_equiv
_atom_site_adp_type
_atom_site_occupancy
_atom_site_site_symmetry_order
_atom_site_calc_flag
_atom_site_refinement_flags_posn
_atom_site_refinement_flags_adp
_atom_site_refinement_flags_occupancy
_atom_site_disorder_assembly
_atom_site_disorder_group
F41 F 0.86576(15) 0.64949(10) 0.51169(3) 0.0861(6) Uani 1 1 d . . . . .
F42 F 1.01354(12) 0.68458(12) 0.50096(4) 0.0905(6) Uani 1 1 d . . . . .
F43 F 0.91358(19) 0.75261(9) 0.52454(4) 0.1026(7) Uani 1 1 d . . . . .
F44 F 0.77076(11) 0.93994(7) 0.44359(3) 0.0593(3) Uani 1 1 d . . . . .
F45 F 0.80072(11) 0.92088(6) 0.39377(3) 0.0539(3) Uani 1 1 d . . . . .
F46 F 0.92745(11) 0.93321(7) 0.43032(5) 0.0743(5) Uani 1 1 d . . . . .
F51A F 0.8057(10) 0.8565(5) 0.2916(3) 0.093(3) Uani 0.5 1 d D U P A 1
F52A F 0.7033(4) 0.7819(3) 0.27012(12) 0.0955(14) Uani 0.5 1 d D U P A 1
F53A F 0.8514(6) 0.7954(3) 0.25230(11) 0.1036(17) Uani 0.5 1 d D U P A 1
F51B F 0.7709(7) 0.7679(3) 0.25556(14) 0.130(2) Uani 0.5 1 d D U P B 2
F52B F 0.9085(4) 0.8234(3) 0.26720(16) 0.128(2) Uani 0.5 1 d D U P B 2
F53B F 0.7782(11) 0.8457(6) 0.2928(3) 0.103(3) Uani 0.5 1 d D U P B 2
F54A F 1.13619(16) 0.60567(16) 0.34366(6) 0.0985(7) Uani 0.85 1 d D U P C 1
F55A F 1.05638(18) 0.54323(13) 0.30672(12) 0.1318(14) Uani 0.85 1 d D U P C 1
F56A F 1.12987(18) 0.63885(14) 0.29451(7) 0.1016(8) Uani 0.85 1 d D U P C 1
F54B F 1.0704(15) 0.5683(10) 0.2906(4) 0.104(5) Uiso 0.15 1 d D . P D 2
F55B F 1.1613(9) 0.6386(6) 0.3148(3) 0.068(3) Uiso 0.15 1 d D . P D 2
F56B F 1.1011(9) 0.5556(6) 0.3397(3) 0.066(3) Uiso 0.15 1 d D . P D 2
F61 F 0.36341(14) 0.70091(8) 0.43598(4) 0.0804(5) Uani 1 1 d . . . . .
F62 F 0.44362(13) 0.60779(12) 0.45115(4) 0.0955(6) Uani 1 1 d . . . . .
F63 F 0.31018(14) 0.60105(12) 0.41851(5) 0.1018(7) Uani 1 1 d . . . . .
F64A F 0.3351(5) 0.6891(7) 0.3023(3) 0.127(3) Uani 0.5 1 d D U P E 1
F65A F 0.4286(9) 0.6044(4) 0.28947(16) 0.150(3) Uani 0.5 1 d D U P E 1
F66A F 0.4810(4) 0.7100(4) 0.28621(11) 0.1138(19) Uani 0.5 1 d D U P E 1
F64B F 0.3655(9) 0.7086(7) 0.3006(3) 0.174(5) Uani 0.5 1 d D U P F 2
F65B F 0.3525(5) 0.5981(5) 0.30202(15) 0.151(3) Uani 0.5 1 d D U P F 2
F66B F 0.4822(4) 0.6419(7) 0.28413(11) 0.146(3) Uani 0.5 1 d D U P F 2
N1 N 0.66070(12) 0.37299(8) 0.39401(4) 0.0401(4) Uani 1 1 d . . . . .
N2 N 0.71306(13) 0.42908(8) 0.43798(4) 0.0400(4) Uani 1 1 d . . . . .
N3 N 0.79196(12) 0.47013(9) 0.32030(4) 0.0397(4) Uani 1 1 d . . . . .
N4 N 0.89609(12) 0.43210(9) 0.36037(4) 0.0430(4) Uani 1 1 d . . . . .
N5 N 0.77917(11) 0.56930(7) 0.39645(3) 0.0307(3) Uani 1 1 d . . . . .
H5N H 0.8486(18) 0.5631(12) 0.4037(5) 0.044(6) Uiso 1 1 d . . . . .
C1 C 0.70245(14) 0.43573(9) 0.40508(4) 0.0351(4) Uani 1 1 d . . . . .
C2 C 0.64695(16) 0.32693(10) 0.41993(6) 0.0466(5) Uani 1 1 d . . . . .
C3 C 0.67949(17) 0.36197(11) 0.44751(5) 0.0471(5) Uani 1 1 d . . . . .
C4 C 0.62559(16) 0.36065(11) 0.35934(5) 0.0466(5) Uani 1 1 d . . . . .
H4 H 0.6429 0.4050 0.3474 0.056 Uiso 1 1 calc R U . . .
C5 C 0.6845(2) 0.30072(14) 0.34413(7) 0.0683(7) Uani 1 1 d . . . . .
H5A H 0.6584 0.2947 0.3212 0.082 Uiso 1 1 calc R U . . .
H5B H 0.7585 0.3124 0.3453 0.082 Uiso 1 1 calc R U . . .
H5C H 0.6745 0.2564 0.3561 0.082 Uiso 1 1 calc R U . . .
C6 C 0.5092(2) 0.35303(17) 0.35466(7) 0.0697(7) Uani 1 1 d . . . . .
H6A H 0.4883 0.3449 0.3315 0.084 Uiso 1 1 calc R U . . .
H6B H 0.4873 0.3126 0.3675 0.084 Uiso 1 1 calc R U . . .
H6C H 0.4764 0.3967 0.3619 0.084 Uiso 1 1 calc R U . . .
C7 C 0.74553(18) 0.48890(11) 0.46011(5) 0.0471(5) Uani 1 1 d . . . . .
H7 H 0.7622 0.5296 0.4457 0.056 Uiso 1 1 calc R U . . .
C8 C 0.8442(2) 0.47262(15) 0.48138(7) 0.0692(7) Uani 1 1 d . . . . .
H8A H 0.8624 0.5135 0.4955 0.083 Uiso 1 1 calc R U . . .
H8B H 0.8331 0.4307 0.4949 0.083 Uiso 1 1 calc R U . . .
H8C H 0.9007 0.4630 0.4674 0.083 Uiso 1 1 calc R U . . .
C9 C 0.6572(2) 0.51345(14) 0.47934(6) 0.0656(7) Uani 1 1 d . . . . .
H9A H 0.6807 0.5529 0.4937 0.079 Uiso 1 1 calc R U . . .
H9B H 0.5994 0.5295 0.4642 0.079 Uiso 1 1 calc R U . . .
H9C H 0.6341 0.4739 0.4926 0.079 Uiso 1 1 calc R U . . .
C10 C 0.6046(2) 0.25263(12) 0.41697(7) 0.0610(6) Uani 1 1 d . . . . .
H10A H 0.6082 0.2303 0.4386 0.073 Uiso 1 1 calc R U . . .
H10B H 0.6457 0.2248 0.4025 0.073 Uiso 1 1 calc R U . . .
H10C H 0.5322 0.2543 0.4079 0.073 Uiso 1 1 calc R U . . .
C11 C 0.6836(2) 0.33605(15) 0.48192(7) 0.0707(7) Uani 1 1 d . . . . .
H11A H 0.6527 0.2884 0.4824 0.085 Uiso 1 1 calc R U . . .
H11B H 0.6447 0.3687 0.4950 0.085 Uiso 1 1 calc R U . . .
H11C H 0.7559 0.3339 0.4910 0.085 Uiso 1 1 calc R U . . .
C21 C 0.80625(13) 0.46831(9) 0.35336(4) 0.0339(4) Uani 1 1 d . . . . .
C22 C 0.87178(17) 0.43337(12) 0.30657(6) 0.0524(5) Uani 1 1 d . . . . .
C23 C 0.93680(18) 0.41007(12) 0.33143(6) 0.0554(6) Uani 1 1 d . . . . .
C24 C 0.70581(16) 0.50930(13) 0.30203(5) 0.0492(5) Uani 1 1 d . . . . .
H24 H 0.6687 0.5360 0.3187 0.059 Uiso 1 1 calc R U . . .
C25 C 0.7440(2) 0.56431(14) 0.27879(5) 0.0597(6) Uani 1 1 d . . . . .
H25A H 0.6845 0.5885 0.2674 0.072 Uiso 1 1 calc R U . . .
H25B H 0.7875 0.5993 0.2912 0.072 Uiso 1 1 calc R U . . .
H25C H 0.7847 0.5407 0.2628 0.072 Uiso 1 1 calc R U . . .
C26 C 0.6259(2) 0.46041(19) 0.28430(7) 0.0793(9) Uani 1 1 d . . . . .
H26A H 0.5714 0.4892 0.2728 0.095 Uiso 1 1 calc R U . . .
H26B H 0.6598 0.4311 0.2685 0.095 Uiso 1 1 calc R U . . .
H26C H 0.5953 0.4296 0.3002 0.095 Uiso 1 1 calc R U . . .
C27 C 0.94146(17) 0.42139(12) 0.39412(6) 0.0520(5) Uani 1 1 d . . . . .
H27 H 0.8932 0.4450 0.4086 0.062 Uiso 1 1 calc R U . . .
C28 C 1.0448(2) 0.45862(19) 0.40048(8) 0.0811(9) Uani 1 1 d . . . . .
H28A H 1.0720 0.4501 0.4231 0.097 Uiso 1 1 calc R U . . .
H28B H 1.0938 0.4400 0.3855 0.097 Uiso 1 1 calc R U . . .
H28C H 1.0356 0.5099 0.3969 0.097 Uiso 1 1 calc R U . . .
C29 C 0.9445(3) 0.34302(15) 0.40375(9) 0.0822(9) Uani 1 1 d . . . . .
H29A H 0.9751 0.3382 0.4263 0.099 Uiso 1 1 calc R U . . .
H29B H 0.8738 0.3238 0.4022 0.099 Uiso 1 1 calc R U . . .
H29C H 0.9865 0.3166 0.3890 0.099 Uiso 1 1 calc R U . . .
C30 C 0.8798(2) 0.42411(18) 0.27060(7) 0.0776(9) Uani 1 1 d . . . . .
H30A H 0.9223 0.3822 0.2668 0.093 Uiso 1 1 calc R U . . .
H30B H 0.9120 0.4664 0.2618 0.093 Uiso 1 1 calc R U . . .
H30C H 0.8103 0.4177 0.2597 0.093 Uiso 1 1 calc R U . . .
C31 C 1.0363(2) 0.36886(18) 0.32982(9) 0.0880(10) Uani 1 1 d . . . . .
H31A H 1.0433 0.3538 0.3072 0.106 Uiso 1 1 calc R U . . .
H31B H 1.0349 0.3268 0.3439 0.106 Uiso 1 1 calc R U . . .
H31C H 1.0951 0.3991 0.3373 0.106 Uiso 1 1 calc R U . . .
C41 C 0.79856(13) 0.70359(9) 0.41313(4) 0.0309(3) Uani 1 1 d . . . . .
C42 C 0.83725(13) 0.68235(9) 0.44432(4) 0.0339(4) Uani 1 1 d . . . . .
H42 H 0.8394 0.6330 0.4494 0.041 Uiso 1 1 calc R U . . .
C43 C 0.87293(14) 0.73102(10) 0.46843(4) 0.0368(4) Uani 1 1 d . . . . .
C44 C 0.87224(14) 0.80319(10) 0.46209(5) 0.0386(4) Uani 1 1 d . . . . .
H44 H 0.8975 0.8363 0.4783 0.046 Uiso 1 1 calc R U . . .
C45 C 0.83361(14) 0.82604(9) 0.43135(5) 0.0359(4) Uani 1 1 d . . . . .
C46 C 0.79732(13) 0.77733(9) 0.40761(4) 0.0336(4) Uani 1 1 d . . . . .
H46 H 0.7707 0.7946 0.3869 0.040 Uiso 1 1 calc R U . . .
C47 C 0.91614(17) 0.70463(11) 0.50106(5) 0.0459(5) Uani 1 1 d . . . . .
C48 C 0.83307(15) 0.90434(10) 0.42468(5) 0.0433(4) Uani 1 1 d . . . . .
C51 C 0.82503(14) 0.66713(9) 0.35240(4) 0.0329(4) Uani 1 1 d . . . . .
C52 C 0.79735(16) 0.72160(10) 0.33008(4) 0.0408(4) Uani 1 1 d . . . . .
H52 H 0.7370 0.7489 0.3330 0.049 Uiso 1 1 calc R U . . .
C53 C 0.8551(2) 0.73718(11) 0.30367(5) 0.0507(5) Uani 1 1 d . . . . .
C54 C 0.9454(2) 0.70111(12) 0.29909(5) 0.0542(6) Uani 1 1 d . . . . .
H54 H 0.9850 0.7121 0.2812 0.065 Uiso 1 1 calc R U . . .
C55 C 0.97685(16) 0.64856(11) 0.32118(5) 0.0464(5) Uani 1 1 d . . . . .
C56 C 0.91722(14) 0.63156(10) 0.34699(5) 0.0373(4) Uani 1 1 d . . . . .
H56 H 0.9401 0.5943 0.3615 0.045 Uiso 1 1 calc R U . . .
C57A C 0.8027(6) 0.7926(5) 0.27875(19) 0.058(2) Uani 0.5 1 d D U P A 1
C57B C 0.8313(7) 0.7924(6) 0.2808(2) 0.070(3) Uani 0.5 1 d D U P B 2
C58A C 1.0742(2) 0.60801(18) 0.31661(8) 0.0580(18) Uani 0.85 1 d D U P C 1
C58B C 1.0724(14) 0.6051(10) 0.3180(4) 0.102(19) Uiso 0.15 1 d D . P D 2
C61 C 0.63297(13) 0.65395(9) 0.37624(4) 0.0321(4) Uani 1 1 d . . . . .
C62 C 0.56875(14) 0.64908(9) 0.40204(4) 0.0341(4) Uani 1 1 d . . . . .
H62 H 0.5997 0.6481 0.4238 0.041 Uiso 1 1 calc R U . . .
C63 C 0.46125(15) 0.64557(10) 0.39697(5) 0.0408(4) Uani 1 1 d . . . . .
C64 C 0.41309(16) 0.64918(13) 0.36559(6) 0.0533(5) Uani 1 1 d . . . . .
H64 H 0.3397 0.6472 0.3620 0.064 Uiso 1 1 calc R U . . .
C65 C 0.47446(16) 0.65571(14) 0.33980(5) 0.0552(6) Uani 1 1 d . . . . .
C66 C 0.58220(15) 0.65714(11) 0.34513(5) 0.0421(4) Uani 1 1 d . . . . .
H66 H 0.6225 0.6604 0.3268 0.051 Uiso 1 1 calc R U . . .
C67 C 0.39573(16) 0.63916(12) 0.42521(6) 0.0489(5) Uani 1 1 d . . . . .
C68A C 0.4308(7) 0.6661(4) 0.3040(3) 0.070(2) Uani 0.5 1 d D U P E 1
C68B C 0.4197(8) 0.6500(6) 0.3074(3) 0.101(3) Uani 0.5 1 d D U P F 2
B1 B 0.73182(15) 0.50318(10) 0.38039(5) 0.0309(4) Uani 1 1 d . . . . .
H1B H 0.6526(17) 0.5135(12) 0.3660(5) 0.046(6) Uiso 1 1 d . . . . .
B2 B 0.75920(14) 0.64592(10) 0.38422(4) 0.0289(4) Uani 1 1 d . . . . .

loop_
_atom_site_aniso_label
_atom_site_aniso_U_11
_atom_site_aniso_U_22
_atom_site_aniso_U_33
_atom_site_aniso_U_23
_atom_site_aniso_U_13
_atom_site_aniso_U_12
F41 0.1141(13) 0.0966(12) 0.0444(7) 0.0231(8) -0.0135(8) -0.0470(10)
F42 0.0623(9) 0.1380(16) 0.0699(10) 0.0414(10) -0.0035(7) 0.0263(10)
F43 0.180(2) 0.0772(11) 0.0438(8) -0.0210(7) -0.0374(10) 0.0256(12)
F44 0.0783(9) 0.0411(7) 0.0586(8) -0.0108(6) 0.0055(6) 0.0175(6)
F45 0.0717(8) 0.0360(6) 0.0540(7) 0.0034(5) 0.0051(6) 0.0033(5)
F46 0.0547(8) 0.0377(7) 0.1271(14) 0.0047(8) -0.0154(8) -0.0115(6)
F51A 0.152(7) 0.046(2) 0.074(5) 0.010(3) -0.036(4) 0.003(3)
F52A 0.097(3) 0.104(3) 0.080(3) 0.047(2) -0.025(2) -0.003(2)
F53A 0.150(5) 0.116(4) 0.049(2) 0.041(2) 0.037(3) 0.027(3)
F51B 0.215(7) 0.091(3) 0.072(3) 0.013(3) -0.076(4) -0.013(4)
F52B 0.126(4) 0.135(4) 0.126(4) 0.089(4) 0.021(3) -0.019(3)
F53B 0.147(7) 0.086(6) 0.078(4) 0.042(3) 0.025(5) 0.036(4)
F54A 0.0606(12) 0.133(2) 0.1026(16) -0.0109(15) 0.0081(11) 0.0329(13)
F55A 0.0660(13) 0.0634(14) 0.274(4) -0.073(2) 0.063(2) -0.0149(11)
F56A 0.0727(13) 0.127(2) 0.1136(19) 0.0188(15) 0.0587(14) -0.0004(13)
F61 0.1011(12) 0.0592(9) 0.0887(11) 0.0023(8) 0.0554(10) 0.0155(8)
F62 0.0757(10) 0.1332(16) 0.0828(11) 0.0514(11) 0.0383(9) 0.0393(10)
F63 0.0773(11) 0.1199(16) 0.1131(14) -0.0204(12) 0.0386(10) -0.0482(11)
F64A 0.047(2) 0.262(9) 0.069(3) 0.012(5) -0.0139(19) 0.045(3)
F65A 0.201(8) 0.161(5) 0.080(5) -0.057(4) -0.048(5) -0.004(5)
F66A 0.105(4) 0.183(5) 0.048(2) 0.027(3) -0.025(2) -0.026(3)
F64B 0.165(9) 0.267(9) 0.080(5) 0.022(5) -0.048(7) 0.088(7)
F65B 0.096(3) 0.265(8) 0.084(4) -0.054(4) -0.037(3) -0.028(4)
F66B 0.053(2) 0.348(11) 0.0359(18) -0.022(5) -0.0078(17) 0.019(4)
N1 0.0402(8) 0.0307(8) 0.0510(9) -0.0023(7) 0.0138(7) -0.0043(6)
N2 0.0497(9) 0.0306(8) 0.0404(8) 0.0045(6) 0.0085(7) 0.0021(7)
N3 0.0390(8) 0.0429(9) 0.0383(8) -0.0110(7) 0.0099(6) -0.0072(7)
N4 0.0380(8) 0.0365(8) 0.0562(10) -0.0001(7) 0.0134(7) 0.0040(7)
N5 0.0315(7) 0.0290(7) 0.0310(7) -0.0001(6) -0.0013(5) 0.0004(6)
C1 0.0354(9) 0.0299(8) 0.0406(9) -0.0011(7) 0.0075(7) 0.0013(7)
C2 0.0448(11) 0.0327(10) 0.0649(13) 0.0067(9) 0.0197(9) 0.0004(8)
C3 0.0498(11) 0.0370(10) 0.0561(12) 0.0126(9) 0.0152(9) 0.0035(8)
C4 0.0469(11) 0.0421(11) 0.0524(11) -0.0114(9) 0.0136(9) -0.0132(9)
C5 0.0782(17) 0.0526(14) 0.0776(17) -0.0239(12) 0.0273(14) -0.0091(12)
C6 0.0521(14) 0.089(2) 0.0685(16) -0.0136(14) 0.0091(12) -0.0241(13)
C7 0.0675(13) 0.0382(10) 0.0351(9) 0.0030(8) 0.0011(9) -0.0013(9)
C8 0.0774(17) 0.0661(16) 0.0611(15) 0.0031(12) -0.0131(13) -0.0009(13)
C9 0.0934(19) 0.0593(15) 0.0451(12) -0.0046(11) 0.0122(12) 0.0153(13)
C10 0.0585(14) 0.0356(11) 0.0916(18) 0.0061(11) 0.0224(13) -0.0073(10)
C11 0.091(2) 0.0548(14) 0.0672(16) 0.0262(12) 0.0143(14) -0.0021(13)
C21 0.0325(8) 0.0291(8) 0.0407(9) -0.0039(7) 0.0061(7) -0.0034(7)
C22 0.0496(12) 0.0507(12) 0.0604(13) -0.0180(10) 0.0262(10) -0.0102(10)
C23 0.0483(12) 0.0469(12) 0.0746(15) -0.0094(11) 0.0279(11) 0.0031(9)
C24 0.0460(11) 0.0678(14) 0.0334(9) -0.0086(9) 0.0014(8) -0.0035(10)
C25 0.0742(16) 0.0645(15) 0.0393(11) -0.0048(10) -0.0022(10) -0.0089(12)
C26 0.0674(16) 0.113(2) 0.0549(14) 0.0024(15) -0.0116(12) -0.0353(16)
C27 0.0432(11) 0.0478(12) 0.0650(14) 0.0114(10) 0.0037(10) 0.0116(9)
C28 0.0454(13) 0.100(2) 0.096(2) 0.0176(18) -0.0117(13) 0.0016(14)
C29 0.095(2) 0.0557(16) 0.096(2) 0.0243(15) 0.0068(17) 0.0206(15)
C30 0.0736(17) 0.098(2) 0.0658(16) -0.0366(15) 0.0356(14) -0.0191(15)
C31 0.0687(18) 0.081(2) 0.120(3) -0.0075(18) 0.0446(18) 0.0272(15)
C41 0.0286(8) 0.0322(8) 0.0321(8) -0.0024(7) 0.0031(6) -0.0009(6)
C42 0.0356(9) 0.0322(9) 0.0336(8) -0.0011(7) 0.0014(7) -0.0025(7)
C43 0.0371(9) 0.0407(10) 0.0319(9) -0.0047(7) -0.0007(7) -0.0023(7)
C44 0.0394(9) 0.0373(9) 0.0385(9) -0.0100(8) -0.0003(7) -0.0024(7)
C45 0.0344(9) 0.0303(9) 0.0432(10) -0.0050(7) 0.0034(7) 0.0011(7)
C46 0.0321(8) 0.0333(9) 0.0352(9) -0.0024(7) 0.0004(7) 0.0008(7)
C47 0.0547(12) 0.0456(11) 0.0363(10) -0.0032(8) -0.0038(8) -0.0056(9)
C48 0.0425(10) 0.0341(10) 0.0526(11) -0.0065(8) -0.0007(8) 0.0012(8)
C51 0.0376(9) 0.0311(8) 0.0299(8) -0.0027(7) 0.0013(7) -0.0031(7)
C52 0.0521(11) 0.0364(10) 0.0340(9) 0.0006(7) 0.0025(8) -0.0014(8)
C53 0.0770(15) 0.0411(11) 0.0348(10) 0.0029(8) 0.0086(10) -0.0081(10)
C54 0.0741(15) 0.0511(12) 0.0401(10) -0.0042(9) 0.0211(10) -0.0185(11)
C55 0.0465(11) 0.0460(11) 0.0484(11) -0.0098(9) 0.0148(9) -0.0115(9)
C56 0.0370(9) 0.0370(9) 0.0380(9) -0.0023(7) 0.0040(7) -0.0041(7)
C57A 0.095(4) 0.044(3) 0.035(3) 0.015(2) 0.000(3) -0.003(3)
C57B 0.091(5) 0.072(5) 0.046(4) 0.013(3) -0.001(3) -0.008(4)
C58A 0.0438(19) 0.057(2) 0.077(3) -0.0186(14) 0.0323(16) -0.0163(13)
C61 0.0338(9) 0.0274(8) 0.0345(8) -0.0027(7) -0.0010(7) 0.0036(6)
C62 0.0359(9) 0.0296(8) 0.0367(9) -0.0001(7) 0.0013(7) 0.0018(7)
C63 0.0373(9) 0.0356(9) 0.0501(11) -0.0036(8) 0.0066(8) 0.0034(7)
C64 0.0316(10) 0.0693(15) 0.0581(13) -0.0126(11) -0.0026(9) 0.0082(9)
C65 0.0387(11) 0.0800(16) 0.0451(11) -0.0139(11) -0.0082(9) 0.0122(10)
C66 0.0369(10) 0.0533(11) 0.0355(9) -0.0080(8) -0.0012(7) 0.0079(8)
C67 0.0396(10) 0.0446(11) 0.0638(13) 0.0042(10) 0.0130(9) 0.0048(8)
C68A 0.044(4) 0.116(5) 0.048(5) -0.015(3) -0.012(3) 0.011(3)
C68B 0.038(4) 0.215(8) 0.047(4) -0.016(5) -0.009(3) 0.021(5)
B1 0.0321(9) 0.0284(9) 0.0325(9) -0.0012(7) 0.0052(7) 0.0005(7)
B2 0.0312(9) 0.0268(9) 0.0285(8) -0.0007(7) 0.0004(7) 0.0005(7)

loop_
_atom_type_symbol
_atom_type_description
_atom_type_scat_dispersion_real
_atom_type_scat_dispersion_imag
_atom_type_scat_source
C C 0.0181 0.0091 'International Tables Vol C Tables 4.2.6.8 and 6.1.1.4'
H H 0.0000 0.0000 'International Tables Vol C Tables 4.2.6.8 and 6.1.1.4'
B B 0.0090 0.0039 'International Tables Vol C Tables 4.2.6.8 and 6.1.1.4'
N N 0.0311 0.0180 'International Tables Vol C Tables 4.2.6.8 and 6.1.1.4'
F F 0.0727 0.0534 'International Tables Vol C Tables 4.2.6.8 and 6.1.1.4'

loop_
_geom_angle_atom_site_label_1
_geom_angle_atom_site_label_2
_geom_angle_atom_site_label_3
_geom_angle
C1 N1 C2 110.75(17)
C1 N1 C4 122.80(16)
C2 N1 C4 126.15(17)
C1 N2 C3 110.68(17)
C1 N2 C7 122.84(15)
C3 N2 C7 126.17(17)
C21 N3 C22 110.16(18)
C21 N3 C24 123.65(15)
C22 N3 C24 126.12(17)
C21 N4 C23 109.97(18)
C21 N4 C27 122.54(16)
C23 N4 C27 127.46(18)
B1 N5 B2 125.03(14)
N2 C1 N1 105.06(15)
N2 C1 B1 131.32(16)
N1 C1 B1 123.61(16)
C3 C2 N1 106.72(17)
C3 C2 C10 127.6(2)
N1 C2 C10 125.7(2)
C2 C3 N2 106.78(18)
C2 C3 C11 128.4(2)
N2 C3 C11 124.8(2)
N1 C4 C6 111.39(18)
N1 C4 C5 112.7(2)
C6 C4 C5 113.9(2)
N2 C7 C9 111.17(19)
N2 C7 C8 112.53(19)
C9 C7 C8 113.4(2)
N3 C21 N4 105.75(16)
N3 C21 B1 128.22(16)
N4 C21 B1 126.03(16)
C23 C22 N3 107.05(19)
C23 C22 C30 128.5(2)
N3 C22 C30 124.4(2)
C22 C23 N4 107.05(18)
C22 C23 C31 128.3(2)
N4 C23 C31 124.7(3)
N3 C24 C25 112.69(18)
N3 C24 C26 113.3(2)
C25 C24 C26 110.67(19)
N4 C27 C28 112.3(2)
N4 C27 C29 112.1(2)
C28 C27 C29 113.4(2)
C42 C41 C46 115.41(15)
C42 C41 B2 122.51(15)
C46 C41 B2 122.07(15)
C41 C42 C43 122.44(17)
C44 C43 C42 120.78(17)
C44 C43 C47 119.43(16)
C42 C43 C47 119.75(17)
C43 C44 C45 118.15(16)
C44 C45 C46 120.70(17)
C44 C45 C48 117.81(16)
C46 C45 C48 121.49(17)
C45 C46 C41 122.51(17)
F42 C47 F41 106.0(2)
F42 C47 F43 106.1(2)
F41 C47 F43 104.69(19)
F42 C47 C43 112.49(17)
F41 C47 C43 113.45(17)
F43 C47 C43 113.43(18)
F46 C48 F45 106.35(18)
F46 C48 F44 106.26(17)
F45 C48 F44 105.96(16)
F46 C48 C45 112.06(16)
F45 C48 C45 113.42(16)
F44 C48 C45 112.26(17)
C56 C51 C52 114.94(17)
C56 C51 B2 120.39(15)
C52 C51 B2 124.63(16)
C53 C52 C51 122.44(19)
C54 C53 C52 121.0(2)
C54 C53 C57B 114.3(4)
C52 C53 C57B 124.5(4)
C54 C53 C57A 124.3(3)
C52 C53 C57A 114.4(3)
C53 C54 C55 118.13(19)
C54 C55 C56 120.7(2)
C54 C55 C58A 119.3(2)
C56 C55 C58A 120.0(2)
C54 C55 C58B 122.4(6)
C56 C55 C58B 116.8(6)
C55 C56 C51 122.69(18)
F53A C57A F51A 107.4(9)
F53A C57A F52A 108.0(7)
F51A C57A F52A 104.1(8)
F53A C57A C53 110.9(6)
F51A C57A C53 110.3(8)
F52A C57A C53 115.7(6)
F52B C57B F51B 104.0(8)
F52B C57B F53B 104.7(10)
F51B C57B F53B 105.1(10)
F52B C57B C53 118.2(8)
F51B C57B C53 110.3(8)
F53B C57B C53 113.3(9)
F55A C58A F54A 108.3(4)
F55A C58A F56A 106.6(3)
F54A C58A F56A 105.2(3)
F55A C58A C55 112.7(2)
F54A C58A C55 111.9(2)
F56A C58A C55 111.7(3)
F56B C58B F54B 101.1(16)
F56B C58B F55B 101.6(14)
F54B C58B F55B 97.0(16)
F56B C58B C55 121.1(14)
F54B C58B C55 113.5(14)
F55B C58B C55 118.6(14)
C66 C61 C62 115.60(16)
C66 C61 B2 125.14(16)
C62 C61 B2 118.83(15)
C63 C62 C61 122.41(17)
C64 C63 C62 120.45(18)
C64 C63 C67 118.91(18)
C62 C63 C67 120.63(18)
C65 C64 C63 118.27(19)
C64 C65 C66 120.74(19)
C64 C65 C68B 115.2(4)
C66 C65 C68B 123.5(4)
C64 C65 C68A 123.5(4)
C66 C65 C68A 115.7(4)
C61 C66 C65 122.48(19)
F61 C67 F62 105.2(2)
F61 C67 F63 105.18(19)
F62 C67 F63 104.8(2)
F61 C67 C63 113.77(18)
F62 C67 C63 113.62(17)
F63 C67 C63 113.4(2)
F65A C68A F64A 106.4(11)
F65A C68A F66A 107.3(8)
F64A C68A F66A 105.7(8)
F65A C68A C65 108.5(7)
F64A C68A C65 111.5(8)
F66A C68A C65 116.9(7)
F66B C68B F65B 103.4(9)
F66B C68B F64B 106.8(12)
F65B C68B F64B 104.4(11)
F66B C68B C65 113.0(8)
F65B C68B C65 118.4(9)
F64B C68B C65 110.0(9)
N5 B1 C21 112.26(14)
N5 B1 C1 117.28(14)
C21 B1 C1 105.99(13)
N5 B2 C61 106.77(13)
N5 B2 C41 110.12(13)
C61 B2 C41 109.04(13)
N5 B2 C51 113.38(14)
C61 B2 C51 112.54(14)
C41 B2 C51 104.96(13)

loop_
_geom_bond_atom_site_label_1
_geom_bond_atom_site_label_2
_geom_bond_distance
F41 C47 1.316(3)
F42 C47 1.315(3)
F43 C47 1.321(2)
F44 C48 1.341(2)
F45 C48 1.340(2)
F46 C48 1.339(2)
F51A C57A 1.312(8)
F52A C57A 1.321(8)
F53A C57A 1.299(7)
F51B C57B 1.328(8)
F52B C57B 1.318(8)
F53B C57B 1.332(9)
F54A C58A 1.318(4)
F55A C58A 1.298(3)
F56A C58A 1.335(4)
F54B C58B 1.320(10)
F55B C58B 1.327(10)
F56B C58B 1.319(10)
F61 C67 1.321(3)
F62 C67 1.326(3)
F63 C67 1.328(3)
F64A C68A 1.308(8)
F65A C68A 1.303(8)
F66A C68A 1.308(8)
F64B C68B 1.324(9)
F65B C68B 1.313(9)
F66B C68B 1.308(8)
N1 C1 1.359(2)
N1 C2 1.393(3)
N1 C4 1.477(3)
N2 C1 1.352(2)
N2 C3 1.399(2)
N2 C7 1.484(3)
N3 C21 1.355(2)
N3 C22 1.397(3)
N3 C24 1.487(3)
N4 C21 1.358(2)
N4 C23 1.399(3)
N4 C27 1.474(3)
N5 B1 1.512(2)
N5 B2 1.539(2)
C1 B1 1.684(3)
C2 C3 1.347(3)
C2 C10 1.501(3)
C3 C11 1.491(3)
C4 C6 1.510(3)
C4 C5 1.520(3)
C7 C9 1.512(3)
C7 C8 1.519(3)
C21 B1 1.660(2)
C22 C23 1.343(4)
C22 C30 1.498(3)
C23 C31 1.507(3)
C24 C25 1.515(3)
C24 C26 1.524(3)
C27 C28 1.513(4)
C27 C29 1.524(3)
C41 C42 1.395(2)
C41 C46 1.403(2)
C41 B2 1.657(2)
C42 C43 1.398(2)
C43 C44 1.380(3)
C43 C47 1.494(3)
C44 C45 1.387(3)
C45 C46 1.390(2)
C45 C48 1.496(3)
C51 C56 1.400(3)
C51 C52 1.401(3)
C51 B2 1.663(2)
C52 C53 1.395(3)
C53 C54 1.377(4)
C53 C57B 1.416(13)
C53 C57A 1.574(10)
C54 C55 1.379(3)
C55 C56 1.396(3)
C55 C58A 1.496(4)
C55 C58B 1.50(2)
C61 C66 1.390(2)
C61 C62 1.400(2)
C61 B2 1.647(2)
C62 C63 1.391(3)
C63 C64 1.387(3)
C63 C67 1.494(3)
C64 C65 1.378(3)
C65 C66 1.394(3)
C65 C68B 1.460(12)
C65 C68A 1.542(11)

loop_
_geom_torsion_atom_site_label_1
_geom_torsion_atom_site_label_2
_geom_torsion_atom_site_label_3
_geom_torsion_atom_site_label_4
_geom_torsion
C3 N2 C1 N1 0.9(2)
C7 N2 C1 N1 -173.14(17)
C3 N2 C1 B1 -178.79(17)
C7 N2 C1 B1 7.2(3)
C2 N1 C1 N2 -1.0(2)
C4 N1 C1 N2 173.04(16)
C2 N1 C1 B1 178.71(16)
C4 N1 C1 B1 -7.3(3)
C1 N1 C2 C3 0.7(2)
C4 N1 C2 C3 -173.04(18)
C1 N1 C2 C10 -178.85(19)
C4 N1 C2 C10 7.4(3)
N1 C2 C3 N2 -0.2(2)
C10 C2 C3 N2 179.4(2)
N1 C2 C3 C11 -178.5(2)
C10 C2 C3 C11 1.1(4)
C1 N2 C3 C2 -0.4(2)
C7 N2 C3 C2 173.32(19)
C1 N2 C3 C11 178.0(2)
C7 N2 C3 C11 -8.3(3)
C1 N1 C4 C6 -112.0(2)
C2 N1 C4 C6 61.1(3)
C1 N1 C4 C5 118.6(2)
C2 N1 C4 C5 -68.3(2)
C1 N2 C7 C9 110.6(2)
C3 N2 C7 C9 -62.4(3)
C1 N2 C7 C8 -120.9(2)
C3 N2 C7 C8 66.0(3)
C22 N3 C21 N4 1.5(2)
C24 N3 C21 N4 -175.62(17)
C22 N3 C21 B1 -179.09(17)
C24 N3 C21 B1 3.8(3)
C23 N4 C21 N3 -1.2(2)
C27 N4 C21 N3 177.14(17)
C23 N4 C21 B1 179.40(17)
C27 N4 C21 B1 -2.3(3)
C21 N3 C22 C23 -1.3(2)
C24 N3 C22 C23 175.75(19)
C21 N3 C22 C30 179.3(2)
C24 N3 C22 C30 -3.7(3)
N3 C22 C23 N4 0.5(2)
C30 C22 C23 N4 179.9(2)
N3 C22 C23 C31 -178.7(3)
C30 C22 C23 C31 0.7(4)
C21 N4 C23 C22 0.4(2)
C27 N4 C23 C22 -177.8(2)
C21 N4 C23 C31 179.6(2)
C27 N4 C23 C31 1.4(4)
C21 N3 C24 C25 122.1(2)
C22 N3 C24 C25 -54.5(3)
C21 N3 C24 C26 -111.3(2)
C22 N3 C24 C26 72.1(3)
C21 N4 C27 C28 -115.1(2)
C23 N4 C27 C28 62.9(3)
C21 N4 C27 C29 115.9(2)
C23 N4 C27 C29 -66.1(3)
C46 C41 C42 C43 -0.3(3)
B2 C41 C42 C43 178.31(16)
C41 C42 C43 C44 -0.7(3)
C41 C42 C43 C47 -178.32(17)
C42 C43 C44 C45 1.1(3)
C47 C43 C44 C45 178.69(18)
C43 C44 C45 C46 -0.4(3)
C43 C44 C45 C48 179.96(17)
C44 C45 C46 C41 -0.6(3)
C48 C45 C46 C41 178.98(17)
C42 C41 C46 C45 1.0(3)
B2 C41 C46 C45 -177.66(16)
C44 C43 C47 F42 -96.0(2)
C42 C43 C47 F42 81.6(2)
C44 C43 C47 F41 143.7(2)
C42 C43 C47 F41 -38.7(3)
C44 C43 C47 F43 24.4(3)
C42 C43 C47 F43 -158.0(2)
C44 C45 C48 F46 55.5(2)
C46 C45 C48 F46 -124.1(2)
C44 C45 C48 F45 175.91(16)
C46 C45 C48 F45 -3.7(3)
C44 C45 C48 F44 -64.0(2)
C46 C45 C48 F44 116.4(2)
C56 C51 C52 C53 2.5(3)
B2 C51 C52 C53 -179.79(17)
C51 C52 C53 C54 -2.7(3)
C51 C52 C53 C57B -178.9(5)
C51 C52 C53 C57A 171.7(4)
C52 C53 C54 C55 0.6(3)
C57B C53 C54 C55 177.2(4)
C57A C53 C54 C55 -173.2(4)
C53 C54 C55 C56 1.4(3)
C53 C54 C55 C58A 179.4(2)
C53 C54 C55 C58B 178.5(8)
C54 C55 C56 C51 -1.5(3)
C58A C55 C56 C51 -179.5(2)
C58B C55 C56 C51 -178.8(8)
C52 C51 C56 C55 -0.5(3)
B2 C51 C56 C55 -178.24(16)
C54 C53 C57A F53A 5.0(8)
C52 C53 C57A F53A -169.2(6)
C54 C53 C57A F51A -113.7(7)
C52 C53 C57A F51A 72.1(8)
C54 C53 C57A F52A 128.5(5)
C52 C53 C57A F52A -45.7(7)
C54 C53 C57B F52B -27.2(9)
C52 C53 C57B F52B 149.2(6)
C54 C53 C57B F51B 92.2(8)
C52 C53 C57B F51B -91.3(9)
C54 C53 C57B F53B -150.2(7)
C52 C53 C57B F53B 26.3(10)
C54 C55 C58A F55A -107.4(4)
C56 C55 C58A F55A 70.6(4)
C54 C55 C58A F54A 130.2(3)
C56 C55 C58A F54A -51.8(3)
C54 C55 C58A F56A 12.6(4)
C56 C55 C58A F56A -169.4(2)
C54 C55 C58B F56B 179.3(11)
C56 C55 C58B F56B -3.5(18)
C54 C55 C58B F54B -60.1(15)
C56 C55 C58B F54B 117.1(12)
C54 C55 C58B F55B 52.8(17)
C56 C55 C58B F55B -130.0(12)
C66 C61 C62 C63 1.8(3)
B2 C61 C62 C63 -171.06(16)
C61 C62 C63 C64 -2.1(3)
C61 C62 C63 C67 178.95(17)
C62 C63 C64 C65 0.5(3)
C67 C63 C64 C65 179.4(2)
C63 C64 C65 C66 1.3(4)
C63 C64 C65 C68B 172.4(5)
C63 C64 C65 C68A -175.1(4)
C62 C61 C66 C65 0.1(3)
B2 C61 C66 C65 172.43(19)
C64 C65 C66 C61 -1.6(4)
C68B C65 C66 C61 -172.0(6)
C68A C65 C66 C61 175.0(4)
C64 C63 C67 F61 -85.9(3)
C62 C63 C67 F61 93.1(2)
C64 C63 C67 F62 153.8(2)
C62 C63 C67 F62 -27.2(3)
C64 C63 C67 F63 34.3(3)
C62 C63 C67 F63 -146.8(2)
C64 C65 C68A F65A -97.6(8)
C66 C65 C68A F65A 85.8(8)
C64 C65 C68A F64A 19.2(10)
C66 C65 C68A F64A -157.4(8)
C64 C65 C68A F66A 141.0(6)
C66 C65 C68A F66A -35.6(8)
C64 C65 C68B F66B -166.9(9)
C66 C65 C68B F66B 3.9(12)
C64 C65 C68B F65B -46.0(10)
C66 C65 C68B F65B 124.9(7)
C64 C65 C68B F64B 73.9(9)
C66 C65 C68B F64B -115.3(8)
B2 N5 B1 C21 91.89(19)
B2 N5 B1 C1 -145.01(15)
N3 C21 B1 N5 -105.9(2)
N4 C21 B1 N5 73.4(2)
N3 C21 B1 C1 124.83(18)
N4 C21 B1 C1 -55.9(2)
N2 C1 B1 N5 0.4(3)
N1 C1 B1 N5 -179.24(16)
N2 C1 B1 C21 126.60(19)
N1 C1 B1 C21 -53.0(2)
B1 N5 B2 C61 46.7(2)
B1 N5 B2 C41 164.91(14)
B1 N5 B2 C51 -77.8(2)
C66 C61 B2 N5 -106.96(19)
C62 C61 B2 N5 65.16(19)
C66 C61 B2 C41 134.09(18)
C62 C61 B2 C41 -53.8(2)
C66 C61 B2 C51 18.0(2)
C62 C61 B2 C51 -169.83(15)
C42 C41 B2 N5 -3.8(2)
C46 C41 B2 N5 174.70(15)
C42 C41 B2 C61 113.00(17)
C46 C41 B2 C61 -68.5(2)
C42 C41 B2 C51 -126.21(16)
C46 C41 B2 C51 52.3(2)
C56 C51 B2 N5 -24.9(2)
C52 C51 B2 N5 157.58(16)
C56 C51 B2 C61 -146.19(16)
C52 C51 B2 C61 36.3(2)
C56 C51 B2 C41 95.36(18)
C52 C51 B2 C41 -82.2(2)
